data_4070478
loop_
_publ_author_name
'Gl\"ockner, Andreas'
'Tamm, Matthias'
'Arif, Atta M.'
'Ernst, Richard D.'

_publ_section_title
;
 A New Versatile Approach to Substituted
 Cyclopentadienyl&#x2212;Cycloheptatrienyl Complexes of Zirconium
 (Trozircenes)
;
_journal_issue 24
_journal_name_full Organometallics
_journal_page_first 7041
_journal_paper_doi 10.1021/om900847y
_journal_volume 28
_journal_year 2009
_chemical_formula_moiety 'C15 H20 Si Zr'
_chemical_formula_sum 'C15 H20 Si Zr'
_chemical_formula_weight 319.62
_chemical_name_systematic
; 
 ? 
;
_space_group_IT_number 14
_symmetry_cell_setting monoclinic
_symmetry_space_group_name_Hall '-P 2ybc'
_symmetry_space_group_name_H-M 'P 1 21/c 1'
_atom_sites_solution_hydrogens geom
_atom_sites_solution_primary direct
_atom_sites_solution_secondary difmap
_audit_creation_method SHELXL-97
_cell_angle_alpha 90.00
_cell_angle_beta 114.7267(13)
_cell_angle_gamma 90.00
_cell_formula_units_Z 4
_cell_length_a 11.5132(3)
_cell_length_b 11.1425(3)
_cell_length_c 12.5058(3)
_cell_measurement_reflns_used 12215
_cell_measurement_temperature 150(1)
_cell_measurement_theta_max 27.485
_cell_measurement_theta_min 1.018
_cell_volume 1457.22(7)
_computing_cell_refinement DENZO-SMN
_computing_data_collection 'Nonius COLLECT'
_computing_data_reduction DENZO-SMN
_computing_molecular_graphics 'WinGX, Ortep3'
_computing_structure_refinement 'SHELXL-97 (Sheldrick, 1997)'
_computing_structure_solution SIR97
_diffrn_ambient_temperature 150(1)
_diffrn_measured_fraction_theta_full 0.999
_diffrn_measured_fraction_theta_max 0.999
_diffrn_measurement_device_type 'Nonius KappaCCD Diffractometer'
_diffrn_measurement_method 'Phi and Omega scan'
_diffrn_radiation_monochromator graphite
_diffrn_radiation_source 'fine-focus sealed tube'
_diffrn_radiation_type MoK\a
_diffrn_radiation_wavelength 0.71073
_diffrn_reflns_av_R_equivalents 0.0364
_diffrn_reflns_av_sigmaI/netI 0.0532
_diffrn_reflns_limit_h_max 14
_diffrn_reflns_limit_h_min -14
_diffrn_reflns_limit_k_max 13
_diffrn_reflns_limit_k_min -14
_diffrn_reflns_limit_l_max 16
_diffrn_reflns_limit_l_min -16
_diffrn_reflns_number 6275
_diffrn_reflns_theta_full 27.48
_diffrn_reflns_theta_max 27.48
_diffrn_reflns_theta_min 2.56
_exptl_absorpt_coefficient_mu 0.814
_exptl_absorpt_correction_T_max 0.9230
_exptl_absorpt_correction_T_min 0.8349
_exptl_absorpt_correction_type multi-scan
_exptl_absorpt_process_details 'DENZO-SMN (Otwinowski & MInor, 1997)'
_exptl_crystal_colour purple
_exptl_crystal_density_diffrn 1.457
_exptl_crystal_density_method 'not measured'
_exptl_crystal_description plate
_exptl_crystal_F_000 656
_exptl_crystal_size_max 0.23
_exptl_crystal_size_mid 0.20
_exptl_crystal_size_min 0.10
_refine_diff_density_max 0.925
_refine_diff_density_min -0.724
_refine_diff_density_rms 0.110
_refine_ls_extinction_coef 0.0069(8)
_refine_ls_extinction_expression Fc^*^=kFc[1+0.001xFc^2^\l^3^/sin(2\q)]^-1/4^
_refine_ls_extinction_method SHELXL
_refine_ls_goodness_of_fit_ref 1.040
_refine_ls_hydrogen_treatment refall
_refine_ls_matrix_type full
_refine_ls_number_parameters 235
_refine_ls_number_reflns 3335
_refine_ls_number_restraints 0
_refine_ls_restrained_S_all 1.040
_refine_ls_R_factor_all 0.0598
_refine_ls_R_factor_gt 0.0416
_refine_ls_shift/su_max 0.000
_refine_ls_shift/su_mean 0.000
_refine_ls_structure_factor_coef Fsqd
_refine_ls_weighting_details 'calc w=1/[\s^2^(Fo^2^)+(0.0483P)^2^+1.8240P] where P=(Fo^2^+2Fc^2^)/3'
_refine_ls_weighting_scheme calc
_refine_ls_wR_factor_gt 0.0989
_refine_ls_wR_factor_ref 0.1095
_reflns_number_gt 2611
_reflns_number_total 3335
_reflns_threshold_expression >2sigma(I)
_cod_data_source_file om900847y_si_001.cif
_cod_data_source_block rde165
_cod_depositor_comments
;
The following automatic conversions were performed:

'_exptl_absorpt_correction_type' value 'Multi-scan' changed to
'multi-scan' according to
/home/saulius/struct/CIF-dictionaries/cif_core.dic dictionary named
'cif_core.dic' version 2.4.2 from 2011-04-26.

Automatic conversion script
Id: cif_fix_values 1715 2011-07-08 13:25:40Z adriana 
;
_cod_original_cell_volume 1457.22(6)
_cod_original_sg_symbol_H-M P21/c
_cod_database_code 4070478

loop_
_symmetry_equiv_pos_as_xyz
'x, y, z'
'-x, y+1/2, -z+1/2'
'-x, -y, -z'
'x, -y-1/2, z-1/2'

loop_
_atom_site_label
_atom_site_type_symbol
_atom_site_fract_x
_atom_site_fract_y
_atom_site_fract_z
_atom_site_U_iso_or_equiv
_atom_site_adp_type
_atom_site_occupancy
_atom_site_symmetry_multiplicity
_atom_site_calc_flag
Zr1 Zr 0.15823(3) 0.07188(3) 0.76903(3) 0.02573(14) Uani 1 1 d
Si1 Si 0.46171(9) 0.02732(9) 0.72253(9) 0.0266(2) Uani 1 1 d
C1 C 0.0611(4) -0.1004(3) 0.6628(3) 0.0345(8) Uani 1 1 d
C2 C -0.0349(4) -0.0126(3) 0.6421(4) 0.0354(8) Uani 1 1 d
C3 C -0.0578(4) 0.0586(4) 0.7250(4) 0.0390(9) Uani 1 1 d
C4 C 0.0074(4) 0.0601(4) 0.8488(4) 0.0402(10) Uani 1 1 d
C5 C 0.1140(4) -0.0087(4) 0.9207(4) 0.0429(10) Uani 1 1 d
C6 C 0.1819(4) -0.0977(4) 0.8878(4) 0.0396(9) Uani 1 1 d
C7 C 0.1579(4) -0.1372(3) 0.7719(4) 0.0361(9) Uani 1 1 d
C8 C 0.2349(3) 0.1882(3) 0.6403(3) 0.0280(7) Uani 1 1 d
C9 C 0.1776(4) 0.2730(3) 0.6866(3) 0.0315(8) Uani 1 1 d
C10 C 0.2518(3) 0.2792(3) 0.8084(3) 0.0313(8) Uani 1 1 d
C11 C 0.3540(3) 0.1981(3) 0.8375(3) 0.0265(7) Uani 1 1 d
C12 C 0.3459(3) 0.1395(3) 0.7331(3) 0.0248(7) Uani 1 1 d
C13 C 0.5219(4) -0.0697(4) 0.8560(4) 0.0329(8) Uani 1 1 d
C14 C 0.3814(4) -0.0638(4) 0.5864(4) 0.0396(9) Uani 1 1 d
C15 C 0.6015(4) 0.1093(4) 0.7187(5) 0.0423(10) Uani 1 1 d
H1 H 0.066(4) -0.126(4) 0.593(4) 0.036(10) Uiso 1 1 d
H2 H -0.080(4) 0.009(4) 0.565(4) 0.038(11) Uiso 1 1 d
H3 H -0.106(4) 0.111(4) 0.696(4) 0.035(11) Uiso 1 1 d
H4 H -0.015(4) 0.119(4) 0.884(4) 0.042(12) Uiso 1 1 d
H5 H 0.146(4) 0.012(4) 0.992(4) 0.050(13) Uiso 1 1 d
H6 H 0.258(4) -0.125(4) 0.946(4) 0.047(12) Uiso 1 1 d
H7 H 0.209(4) -0.184(4) 0.768(4) 0.052(14) Uiso 1 1 d
H8 H 0.205(3) 0.166(3) 0.567(3) 0.027(9) Uiso 1 1 d
H9 H 0.106(4) 0.316(4) 0.647(3) 0.039(11) Uiso 1 1 d
H10 H 0.235(4) 0.325(4) 0.862(3) 0.040(11) Uiso 1 1 d
H11 H 0.420(3) 0.186(3) 0.913(3) 0.026(9) Uiso 1 1 d
H13A H 0.458(5) -0.108(4) 0.871(4) 0.056(13) Uiso 1 1 d
H13B H 0.565(4) -0.025(4) 0.928(4) 0.046(12) Uiso 1 1 d
H13C H 0.574(5) -0.123(5) 0.848(4) 0.058(14) Uiso 1 1 d
H14A H 0.309(5) -0.107(5) 0.587(4) 0.065(15) Uiso 1 1 d
H14B H 0.439(5) -0.117(4) 0.581(4) 0.057(14) Uiso 1 1 d
H14C H 0.354(4) -0.014(4) 0.515(4) 0.059(14) Uiso 1 1 d
H15A H 0.644(5) 0.161(5) 0.787(4) 0.063(15) Uiso 1 1 d
H15B H 0.572(4) 0.153(4) 0.644(4) 0.053(13) Uiso 1 1 d
H15C H 0.658(5) 0.055(4) 0.720(5) 0.061(15) Uiso 1 1 d

loop_
_atom_site_aniso_label
_atom_site_aniso_U_11
_atom_site_aniso_U_22
_atom_site_aniso_U_33
_atom_site_aniso_U_23
_atom_site_aniso_U_13
_atom_site_aniso_U_12
Zr1 0.0262(2) 0.0229(2) 0.0330(2) -0.00101(13) 0.01716(16) -0.00362(13)
Si1 0.0260(5) 0.0246(5) 0.0333(5) 0.0012(4) 0.0166(4) 0.0016(4)
C1 0.037(2) 0.0336(19) 0.037(2) -0.0098(16) 0.0200(18) -0.0118(16)
C2 0.035(2) 0.032(2) 0.036(2) 0.0045(17) 0.0116(18) -0.0060(16)
C3 0.029(2) 0.034(2) 0.059(3) 0.0085(19) 0.023(2) 0.0028(17)
C4 0.047(2) 0.034(2) 0.057(3) -0.0056(19) 0.039(2) -0.0005(17)
C5 0.055(3) 0.045(2) 0.037(2) -0.0065(19) 0.027(2) -0.018(2)
C6 0.036(2) 0.035(2) 0.044(2) 0.0126(18) 0.0130(19) -0.0035(17)
C7 0.036(2) 0.0220(18) 0.057(3) 0.0001(17) 0.026(2) -0.0005(15)
C8 0.0312(18) 0.0305(18) 0.0270(18) 0.0015(15) 0.0168(15) -0.0009(15)
C9 0.0339(19) 0.0229(17) 0.043(2) 0.0081(16) 0.0217(18) 0.0057(15)
C10 0.037(2) 0.0210(16) 0.046(2) -0.0079(16) 0.0278(18) -0.0059(14)
C11 0.0247(17) 0.0253(16) 0.0308(19) -0.0011(14) 0.0131(15) -0.0078(13)
C12 0.0260(17) 0.0212(16) 0.0304(18) 0.0011(13) 0.0150(15) -0.0033(13)
C13 0.030(2) 0.0295(19) 0.037(2) 0.0034(17) 0.0119(17) 0.0053(16)
C14 0.038(2) 0.043(2) 0.037(2) -0.0059(19) 0.0140(19) 0.0111(19)
C15 0.037(2) 0.041(2) 0.059(3) 0.004(2) 0.030(2) 0.004(2)

loop_
_atom_type_symbol
_atom_type_description
_atom_type_scat_dispersion_real
_atom_type_scat_dispersion_imag
_atom_type_scat_source
C C 0.0033 0.0016 'International Tables Vol C Tables 4.2.6.8 and 6.1.1.4'
H H 0.0000 0.0000 'International Tables Vol C Tables 4.2.6.8 and 6.1.1.4'
Si Si 0.0817 0.0704 'International Tables Vol C Tables 4.2.6.8 and 6.1.1.4'
Zr Zr -2.9673 0.5597 'International Tables Vol C Tables 4.2.6.8 and 6.1.1.4'

loop_
_geom_angle_atom_site_label_1
_geom_angle_atom_site_label_2
_geom_angle_atom_site_label_3
_geom_angle
C3 Zr1 C2 35.51(15)
C3 Zr1 C7 86.05(14)
C2 Zr1 C7 66.31(14)
C3 Zr1 C1 66.51(14)
C2 Zr1 C1 35.40(14)
C7 Zr1 C1 35.29(14)
C3 Zr1 C5 65.92(16)
C2 Zr1 C5 85.87(15)
C7 Zr1 C5 66.51(15)
C1 Zr1 C5 86.06(14)
C3 Zr1 C4 35.26(16)
C2 Zr1 C4 66.41(15)
C7 Zr1 C4 86.04(14)
C1 Zr1 C4 86.13(14)
C5 Zr1 C4 34.99(16)
C3 Zr1 C6 85.86(15)
C2 Zr1 C6 86.04(14)
C7 Zr1 C6 35.52(14)
C1 Zr1 C6 66.42(15)
C5 Zr1 C6 35.42(16)
C4 Zr1 C6 66.14(15)
C3 Zr1 C11 147.89(13)
C2 Zr1 C11 159.31(13)
C7 Zr1 C11 124.58(13)
C1 Zr1 C11 144.12(12)
C5 Zr1 C11 114.29(13)
C4 Zr1 C11 127.78(13)
C6 Zr1 C11 112.89(13)
C3 Zr1 C8 120.91(14)
C2 Zr1 C8 105.36(13)
C7 Zr1 C8 122.15(13)
C1 Zr1 C8 105.89(13)
C5 Zr1 C8 167.76(14)
C4 Zr1 C8 146.00(13)
C6 Zr1 C8 147.85(13)
C11 Zr1 C8 54.16(12)
C3 Zr1 C12 154.07(13)
C2 Zr1 C12 130.65(12)
C7 Zr1 C12 108.14(12)
C1 Zr1 C12 112.92(12)
C5 Zr1 C12 139.38(14)
C4 Zr1 C12 160.85(13)
C6 Zr1 C12 118.42(13)
C11 Zr1 C12 33.27(11)
C8 Zr1 C12 33.16(11)
C3 Zr1 C10 115.82(13)
C2 Zr1 C10 135.78(13)
C7 Zr1 C10 157.06(13)
C1 Zr1 C10 158.78(13)
C5 Zr1 C10 114.53(14)
C4 Zr1 C10 107.58(13)
C6 Zr1 C10 133.64(14)
C11 Zr1 C10 32.70(11)
C8 Zr1 C10 53.87(12)
C12 Zr1 C10 54.94(11)
C3 Zr1 C9 103.29(13)
C2 Zr1 C9 107.72(13)
C7 Zr1 C9 153.91(13)
C1 Zr1 C9 127.03(13)
C5 Zr1 C9 139.55(14)
C4 Zr1 C9 115.69(13)
C6 Zr1 C9 165.84(14)
C11 Zr1 C9 54.13(12)
C8 Zr1 C9 32.62(11)
C12 Zr1 C9 55.00(11)
C10 Zr1 C9 32.42(12)
C13 Si1 C14 111.0(2)
C13 Si1 C15 107.8(2)
C14 Si1 C15 110.3(2)
C13 Si1 C12 109.47(17)
C14 Si1 C12 109.43(17)
C15 Si1 C12 108.75(18)
C7 C1 C2 128.0(4)
C7 C1 Zr1 72.1(2)
C2 C1 Zr1 71.8(2)
C7 C1 H1 119(2)
C2 C1 H1 112(2)
Zr1 C1 H1 125(2)
C3 C2 C1 128.6(4)
C3 C2 Zr1 72.0(2)
C1 C2 Zr1 72.8(2)
C3 C2 H2 115(3)
C1 C2 H2 116(3)
Zr1 C2 H2 125(3)
C4 C3 C2 129.4(4)
C4 C3 Zr1 73.3(2)
C2 C3 Zr1 72.5(2)
C4 C3 H3 116(3)
C2 C3 H3 113(3)
Zr1 C3 H3 123(3)
C5 C4 C3 128.1(4)
C5 C4 Zr1 72.5(2)
C3 C4 Zr1 71.4(2)
C5 C4 H4 116(3)
C3 C4 H4 115(3)
Zr1 C4 H4 126(3)
C4 C5 C6 129.1(4)
C4 C5 Zr1 72.6(2)
C6 C5 Zr1 72.6(2)
C4 C5 H5 114(3)
C6 C5 H5 116(3)
Zr1 C5 H5 127(3)
C5 C6 C7 127.7(4)
C5 C6 Zr1 72.0(2)
C7 C6 Zr1 71.6(2)
C5 C6 H6 117(3)
C7 C6 H6 115(3)
Zr1 C6 H6 126(3)
C1 C7 C6 129.1(4)
C1 C7 Zr1 72.6(2)
C6 C7 Zr1 72.9(2)
C1 C7 H7 116(3)
C6 C7 H7 115(3)
Zr1 C7 H7 130(3)
C9 C8 C12 109.6(3)
C9 C8 Zr1 74.41(19)
C12 C8 Zr1 73.54(18)
C9 C8 H8 126(2)
C12 C8 H8 125(2)
Zr1 C8 H8 116(2)
C10 C9 C8 107.6(3)
C10 C9 Zr1 73.6(2)
C8 C9 Zr1 72.97(19)
C10 C9 H9 125(3)
C8 C9 H9 128(3)
Zr1 C9 H9 119(2)
C9 C10 C11 108.2(3)
C9 C10 Zr1 74.0(2)
C11 C10 Zr1 72.69(19)
C9 C10 H10 127(2)
C11 C10 H10 125(2)
Zr1 C10 H10 117(2)
C10 C11 C12 109.3(3)
C10 C11 Zr1 74.61(19)
C12 C11 Zr1 73.95(18)
C10 C11 H11 126(2)
C12 C11 H11 124(2)
Zr1 C11 H11 120(2)
C8 C12 C11 105.3(3)
C8 C12 Si1 128.2(3)
C11 C12 Si1 126.5(2)
C8 C12 Zr1 73.29(18)
C11 C12 Zr1 72.77(17)
Si1 C12 Zr1 120.39(15)
Si1 C13 H13A 115(3)
Si1 C13 H13B 113(3)
H13A C13 H13B 101(4)
Si1 C13 H13C 108(3)
H13A C13 H13C 110(4)
H13B C13 H13C 110(4)
Si1 C14 H14A 111(3)
Si1 C14 H14B 109(3)
H14A C14 H14B 109(4)
Si1 C14 H14C 112(3)
H14A C14 H14C 110(4)
H14B C14 H14C 105(4)
Si1 C15 H15A 113(3)
Si1 C15 H15B 108(3)
H15A C15 H15B 113(4)
Si1 C15 H15C 107(3)
H15A C15 H15C 106(4)
H15B C15 H15C 109(4)

loop_
_geom_bond_atom_site_label_1
_geom_bond_atom_site_label_2
_geom_bond_distance
Zr1 C3 2.316(4)
Zr1 C2 2.323(4)
Zr1 C7 2.330(4)
Zr1 C1 2.337(4)
Zr1 C5 2.339(4)
Zr1 C4 2.340(4)
Zr1 C6 2.347(4)
Zr1 C11 2.485(3)
Zr1 C8 2.497(3)
Zr1 C12 2.500(3)
Zr1 C10 2.509(3)
Zr1 C9 2.516(3)
Si1 C13 1.861(4)
Si1 C14 1.862(4)
Si1 C15 1.869(4)
Si1 C12 1.872(3)
C1 C7 1.414(6)
C1 C2 1.417(6)
C1 H1 0.94(4)
C2 C3 1.415(6)
C2 H2 0.92(4)
C3 C4 1.410(6)
C3 H3 0.79(4)
C4 C5 1.407(6)
C4 H4 0.89(4)
C5 C6 1.426(6)
C5 H5 0.84(4)
C6 C7 1.427(6)
C6 H6 0.93(4)
C7 H7 0.80(5)
C8 C9 1.408(5)
C8 C12 1.426(5)
C8 H8 0.88(4)
C9 C10 1.403(5)
C9 H9 0.90(4)
C10 C11 1.406(5)
C10 H10 0.93(4)
C11 C12 1.427(5)
C11 H11 0.94(4)
C13 H13A 0.94(5)
C13 H13B 0.96(5)
C13 H13C 0.88(5)
C14 H14A 0.96(5)
C14 H14B 0.91(5)
C14 H14C 0.98(5)
C15 H15A 0.97(5)
C15 H15B 0.98(5)
C15 H15C 0.88(5)
